data_4079578
loop_
_publ_author_name
'Lai, Yu-Ying'
'Bornand, Marc'
'Chen, Peter'

_publ_section_title
;
 Homogeneous Model Complexes for Supported Rhenia Metathesis Catalysts
;
_journal_issue 21
_journal_name_full Organometallics
_journal_page_first 7558
_journal_paper_doi 10.1021/om300852s
_journal_volume 31
_journal_year 2012
_chemical_compound_source 'LOC ETH Zurich'
_chemical_formula_moiety 'C8 H3 F6 O3 Re '
_chemical_formula_sum 'C8 H3 F6 O3 Re'
_chemical_formula_weight 447.297
_chemical_name_systematic
;
(3,5-bis(trifluoromethyl)phenyl)trioxorhenium
;
_space_group_IT_number 14
_symmetry_cell_setting monoclinic
_symmetry_space_group_name_Hall '-P 2ybc'
_symmetry_space_group_name_H-M 'P 1 21/c 1'
_atom_sites_solution_primary direct
_atom_sites_solution_secondary difmap
_audit_creation_method maXus
_cell_angle_alpha 90.00
_cell_angle_beta 94.3779(13)
_cell_angle_gamma 90.00
_cell_formula_units_Z 8
_cell_length_a 4.9059(2)
_cell_length_b 14.4229(6)
_cell_length_c 29.9958(14)
_cell_measurement_reflns_used 40193
_cell_measurement_temperature 173
_cell_measurement_theta_max 25.350
_cell_measurement_theta_min 2.425
_cell_volume 2116.23(16)
_computing_cell_refinement 'HKL Scalepack (Otwinowski & Minor 1997)'
_computing_data_collection KappaCCD
_computing_data_reduction 'Denzo and Scalepak (Otwinowski & Minor, 1997)'
_computing_structure_refinement 'SHELXL-97 (Sheldrick, 1997)'
_computing_structure_solution 'SIR97(Altomare et al., J. Appl. Cryst.,1999)'
_diffrn_measured_fraction_theta_full 0.954
_diffrn_measured_fraction_theta_max 0.954
_diffrn_measurement_device KappaCCD
_diffrn_measurement_method CCD
_diffrn_orient_matrix_type X=UH
_diffrn_orient_matrix_UB_11 -0.15998
_diffrn_orient_matrix_UB_12 0.11287
_diffrn_orient_matrix_UB_13 -0.05881
_diffrn_orient_matrix_UB_21 0.00092
_diffrn_orient_matrix_UB_22 0.03306
_diffrn_orient_matrix_UB_23 0.06094
_diffrn_orient_matrix_UB_31 0.01875
_diffrn_orient_matrix_UB_32 0.02421
_diffrn_orient_matrix_UB_33 -0.01342
_diffrn_radiation_source 'fine-focus sealed tube'
_diffrn_radiation_type ' MoK\a'
_diffrn_radiation_wavelength_id all
_diffrn_reflns_av_R_equivalents 0.101
_diffrn_reflns_limit_h_max 4
_diffrn_reflns_limit_h_min -5
_diffrn_reflns_limit_k_max 16
_diffrn_reflns_limit_k_min -16
_diffrn_reflns_limit_l_max 34
_diffrn_reflns_limit_l_min -36
_diffrn_reflns_number 10508
_diffrn_reflns_theta_full 25.37
_diffrn_reflns_theta_max 25.37
_diffrn_reflns_theta_min 2.48
_exptl_absorpt_coefficient_mu 11.567
_exptl_absorpt_correction_T_max 0.928
_exptl_absorpt_correction_T_min 0.408
_exptl_absorpt_correction_type integration
_exptl_absorpt_process_details
;
Gaussian integration (Coppens, 1970)
;
_exptl_crystal_colour 'pale purple'
_exptl_crystal_density_diffrn 2.808
_exptl_crystal_density_method 'not measured'
_exptl_crystal_description needle
_exptl_crystal_F_000 1632.0
_exptl_crystal_size_max .15
_exptl_crystal_size_mid .03
_exptl_crystal_size_min .006
_refine_diff_density_max 1.553
_refine_diff_density_min -1.290
_refine_diff_density_rms 0.287
_refine_ls_extinction_method none
_refine_ls_goodness_of_fit_ref 0.976
_refine_ls_hydrogen_treatment constr
_refine_ls_matrix_type full
_refine_ls_number_parameters 338
_refine_ls_number_reflns 3689
_refine_ls_number_restraints 6
_refine_ls_restrained_S_all 0.975
_refine_ls_R_factor_all 0.0956
_refine_ls_R_factor_gt 0.0563
_refine_ls_shift/su_max 0.001
_refine_ls_shift/su_mean 0.000
_refine_ls_structure_factor_coef Fsqd
_refine_ls_weighting_details 'calc w=1/[\s^2^(Fo^2^)+ (0.1000P)^2^+0.0000P] where P=(Fo^2^+2Fc^2^)/3'
_refine_ls_weighting_scheme calc
_refine_ls_wR_factor_gt 0.1381
_refine_ls_wR_factor_ref 0.1625
_reflns_number_gt 2649
_reflns_number_total 3689
_reflns_threshold_expression >2sigma(I)
_cod_data_source_file om300852s_si_002.cif
_cod_data_source_block global
_cod_depositor_comments
;
The following automatic conversions were performed:

'_symmetry_cell_setting' value 'Monoclinic' changed to 'monoclinic'
according to /home/saulius/struct/CIF-dictionaries/cif_core.dic
dictionary named 'cif_core.dic' version 2.4.2 from 2011-04-26.

Automatic conversion script
Id: cif_fix_values 1891 2012-01-12 08:04:46Z andrius 
;
_cod_original_cell_volume 2116.2(2)
_cod_original_sg_symbol_H-M 'P 21/c        '
_cod_original_formula_sum 'C8 H3 F6 O3 Re '
_cod_database_code 4079578

loop_
_symmetry_equiv_pos_as_xyz
+X,+Y,+Z
-X,-Y,-Z
'-X,+Y+ 1/2,-Z+ 1/2'
'+X,-Y+ 1/2,+Z+ 1/2'

loop_
_atom_site_label
_atom_site_type_symbol
_atom_site_fract_x
_atom_site_fract_y
_atom_site_fract_z
_atom_site_U_iso_or_equiv
_atom_site_adp_type
_atom_site_occupancy
_atom_site_symmetry_multiplicity
_atom_site_calc_flag
_atom_site_refinement_flags
_atom_site_disorder_assembly
_atom_site_disorder_group
Re7 Re 0.63263(13) 0.52128(4) 0.26561(2) 0.0285(2) Uani 1 1 d . . .
F12 F 0.860(4) 0.4933(17) 0.0808(8) 0.110(11) Uani 0.83(3) 1 d P A 1
F13 F 0.479(7) 0.475(2) 0.0489(6) 0.158(17) Uani 0.83(3) 1 d P A 1
F14 F 0.575(4) 0.5923(11) 0.0855(6) 0.085(8) Uani 0.83(3) 1 d P A 1
F16 F -0.036(3) 0.2335(7) 0.1923(4) 0.060(3) Uani 1 1 d . . .
F17 F 0.230(2) 0.1798(6) 0.1443(4) 0.049(3) Uani 1 1 d . . .
F18 F -0.109(2) 0.2653(6) 0.1231(4) 0.047(3) Uani 1 1 d . . .
F34 F 0.397(2) 1.0052(8) 0.0729(5) 0.069(4) Uani 1 1 d . . .
F32 F 0.714(2) 1.0671(7) 0.1128(4) 0.062(3) Uani 1 1 d . . .
F33 F 0.728(3) 1.0658(8) 0.0409(4) 0.070(4) Uani 1 1 d . . .
F36 F 1.259(3) 0.7358(9) -0.0116(4) 0.066(4) Uani 1 1 d . . .
F37 F 0.860(3) 0.7733(10) -0.0364(4) 0.072(4) Uani 1 1 d . . .
F38 F 0.920(3) 0.6480(8) 0.0023(4) 0.075(4) Uani 1 1 d . . .
O29 O 1.121(2) 0.8135(8) 0.2222(4) 0.038(3) Uani 1 1 d . . .
O30 O 1.103(2) 0.6363(7) 0.1792(4) 0.035(3) Uani 1 1 d . . .
O28 O 1.568(2) 0.7496(7) 0.1760(4) 0.038(3) Uani 1 1 d . . .
O8 O 0.976(2) 0.5208(8) 0.2673(4) 0.038(3) Uani 1 1 d . . .
O9 O 0.512(2) 0.6310(7) 0.2603(4) 0.038(3) Uani 1 1 d . . .
O10 O 0.512(2) 0.4625(8) 0.3087(4) 0.038(3) Uani 1 1 d . . .
C1 C 0.502(3) 0.4535(11) 0.2054(6) 0.030(4) Uani 1 1 d . . .
C2 C 0.591(3) 0.4970(9) 0.1674(5) 0.019(3) Uani 1 1 d . . .
C3 C 0.511(3) 0.4569(11) 0.1264(6) 0.034(4) Uani 1 1 d . A .
C4 C 0.345(3) 0.3796(10) 0.1223(5) 0.027(4) Uani 1 1 d . . .
C5 C 0.262(3) 0.3387(10) 0.1619(5) 0.025(4) Uani 1 1 d . . .
C6 C 0.332(3) 0.3754(10) 0.2024(5) 0.028(4) Uani 1 1 d . . .
C11 C 0.611(3) 0.5030(11) 0.0847(6) 0.034(4) Uani 1 1 d D . .
F121 F 0.399(7) 0.537(4) 0.0602(18) 0.04(2) Uiso 0.17(3) 1 d PD A 2
F131 F 0.725(11) 0.437(3) 0.0615(19) 0.04(2) Uiso 0.17(3) 1 d PD A 2
F141 F 0.791(9) 0.569(3) 0.0932(15) 0.022(18) Uiso 0.17(3) 1 d PD A 2
C15 C 0.078(4) 0.2533(12) 0.1562(6) 0.038(4) Uani 1 1 d . . .
Re27 Re 1.22623(13) 0.74660(4) 0.17966(2) 0.0269(2) Uani 1 1 d . . .
C21 C 1.062(3) 0.8046(11) 0.1198(6) 0.033(4) Uani 1 1 d . . .
C22 C 0.922(3) 0.8899(11) 0.1203(6) 0.030(4) Uani 1 1 d . . .
C23 C 0.818(3) 0.9248(11) 0.0790(6) 0.029(4) Uani 1 1 d . . .
C24 C 0.833(3) 0.8756(11) 0.0395(6) 0.036(4) Uani 1 1 d . . .
C25 C 0.965(3) 0.7928(12) 0.0404(6) 0.034(4) Uani 1 1 d . . .
C26 C 1.088(3) 0.7565(11) 0.0806(6) 0.030(4) Uani 1 1 d . . .
C31 C 0.664(4) 1.0161(14) 0.0757(6) 0.044(5) Uani 1 1 d . . .
C35 C 1.002(4) 0.7356(15) -0.0012(7) 0.049(5) Uani 1 1 d . . .
H2 H 0.7068 0.5542 0.1697 0.022 Uiso 1 1 calc R . .
H4 H 0.2861 0.3533 0.0922 0.032 Uiso 1 1 calc R . .
H6 H 0.2631 0.3475 0.2299 0.033 Uiso 1 1 calc R . .
H22 H 0.8991 0.9238 0.1489 0.035 Uiso 1 1 calc R . .
H24 H 0.7487 0.9009 0.0106 0.043 Uiso 1 1 calc R . .
H26 H 1.1916 0.6969 0.0807 0.036 Uiso 1 1 calc R . .

loop_
_atom_site_aniso_label
_atom_site_aniso_U_11
_atom_site_aniso_U_22
_atom_site_aniso_U_33
_atom_site_aniso_U_23
_atom_site_aniso_U_13
_atom_site_aniso_U_12
Re7 0.0282(4) 0.0282(4) 0.0285(4) -0.0024(3) -0.0026(3) -0.0015(3)
F12 0.047(11) 0.14(2) 0.15(2) 0.114(18) 0.035(12) 0.033(11)
F13 0.28(4) 0.16(3) 0.033(11) 0.004(12) 0.002(15) -0.17(3)
F14 0.128(19) 0.053(10) 0.083(14) 0.030(9) 0.062(12) 0.028(10)
F16 0.080(9) 0.050(7) 0.053(8) -0.014(6) 0.018(6) -0.038(6)
F17 0.043(6) 0.021(5) 0.081(9) -0.011(5) 0.003(5) 0.001(4)
F18 0.039(6) 0.035(6) 0.067(8) 0.000(5) -0.011(5) -0.010(4)
F34 0.039(7) 0.057(8) 0.109(12) -0.001(7) -0.011(6) 0.008(5)
F32 0.065(8) 0.038(6) 0.082(9) -0.003(6) -0.009(6) 0.022(5)
F33 0.101(10) 0.051(7) 0.061(9) 0.029(6) 0.020(7) 0.013(6)
F36 0.062(8) 0.084(9) 0.054(8) -0.020(6) 0.021(6) 0.008(6)
F37 0.080(9) 0.099(10) 0.035(7) -0.014(6) -0.019(6) 0.001(7)
F38 0.131(12) 0.046(7) 0.049(8) -0.015(6) 0.020(7) -0.036(7)
O29 0.033(7) 0.044(8) 0.038(7) 0.007(6) 0.005(5) 0.001(5)
O30 0.032(7) 0.037(7) 0.034(7) 0.016(5) -0.006(5) -0.012(5)
O28 0.033(7) 0.038(7) 0.044(8) 0.015(6) 0.000(6) 0.005(5)
O8 0.031(7) 0.045(7) 0.037(7) -0.005(6) -0.007(5) -0.003(5)
O9 0.041(7) 0.029(7) 0.043(8) -0.011(5) -0.003(5) -0.004(5)
O10 0.031(6) 0.039(7) 0.043(7) -0.005(6) 0.003(5) 0.010(5)
C1 0.017(8) 0.035(10) 0.038(10) 0.007(8) 0.001(7) 0.005(7)
C2 0.016(7) 0.015(8) 0.024(9) -0.003(6) -0.001(6) -0.006(5)
C3 0.028(9) 0.028(10) 0.044(11) -0.003(8) -0.005(8) 0.002(7)
C4 0.029(9) 0.021(9) 0.029(10) 0.004(7) 0.001(7) 0.011(7)
C5 0.005(7) 0.029(9) 0.040(10) 0.005(8) 0.001(6) 0.005(6)
C6 0.034(9) 0.028(9) 0.021(9) -0.013(7) -0.002(7) 0.003(7)
C11 0.034(10) 0.037(11) 0.031(10) 0.016(8) 0.006(8) 0.008(8)
C15 0.048(11) 0.046(12) 0.020(10) -0.002(8) 0.009(8) 0.001(9)
Re27 0.0252(4) 0.0273(4) 0.0279(4) 0.0031(3) -0.0005(3) -0.0008(3)
C21 0.014(8) 0.033(10) 0.052(12) 0.015(8) 0.002(7) 0.003(7)
C22 0.021(8) 0.037(10) 0.028(10) 0.001(8) -0.009(7) -0.004(7)
C23 0.018(8) 0.027(9) 0.041(11) 0.008(8) -0.011(7) 0.004(6)
C24 0.037(10) 0.025(10) 0.044(12) 0.004(8) -0.007(8) -0.009(7)
C25 0.038(10) 0.034(10) 0.030(10) 0.006(8) 0.002(8) -0.007(8)
C26 0.024(9) 0.032(9) 0.033(10) -0.006(8) -0.003(7) -0.007(7)
C31 0.040(11) 0.057(13) 0.034(12) -0.008(10) 0.002(8) -0.009(9)
C35 0.047(13) 0.069(15) 0.029(12) -0.004(9) -0.004(9) -0.003(10)

loop_
_atom_type_symbol
_atom_type_description
_atom_type_scat_dispersion_real
_atom_type_scat_dispersion_imag
_atom_type_scat_source
C C 0.0033 0.0016 'International Tables Vol C Tables 4.2.6.8 and 6.1.1.4'
H H 0.0000 0.0000 'International Tables Vol C Tables 4.2.6.8 and 6.1.1.4'
F F 0.0171 0.0103 'International Tables Vol C Tables 4.2.6.8 and 6.1.1.4'
O O 0.0106 0.0060 'International Tables Vol C Tables 4.2.6.8 and 6.1.1.4'
Re Re -1.0185 7.2310 'International Tables Vol C Tables 4.2.6.8 and 6.1.1.4'

loop_
_diffrn_radiation_wavelength
0.71073

loop_
_exptl_crystal_face_index_h
_exptl_crystal_face_index_k
_exptl_crystal_face_index_l
_exptl_crystal_face_perp_dist
0 -1 9 0.004
0 1 -17 0.003
1 -18 0 0.023
-1 18 0 0.005
4 5 -2 0.079
-2 -7 1 0.063

loop_
_geom_angle_atom_site_label_1
_geom_angle_atom_site_label_2
_geom_angle_atom_site_label_3
_geom_angle
O8 Re7 O10 112.4(6)
O8 Re7 O9 110.3(5)
O10 Re7 O9 113.7(5)
O8 Re7 C1 105.2(6)
O10 Re7 C1 108.8(6)
O9 Re7 C1 105.8(6)
C2 C1 C6 122.0(15)
C2 C1 Re7 113.3(11)
C6 C1 Re7 124.6(12)
C3 C2 C1 116.7(14)
C4 C3 C2 122.8(16)
C4 C3 C11 120.1(16)
C2 C3 C11 117.1(14)
C3 C4 C5 117.9(16)
C6 C5 C4 121.7(14)
C6 C5 C15 121.6(15)
C4 C5 C15 116.7(15)
C5 C6 C1 118.9(15)
F12 C11 F13 109(2)
F12 C11 F14 104.2(16)
F13 C11 F14 106(2)
F12 C11 F141 57(2)
F13 C11 F141 133(2)
F14 C11 F141 50(2)
F12 C11 F121 136(3)
F13 C11 F121 47(2)
F14 C11 F121 63(2)
F141 C11 F121 109.1(19)
F12 C11 F131 54(2)
F13 C11 F131 62(2)
F14 C11 F131 141(3)
F141 C11 F131 108.6(19)
F121 C11 F131 109(2)
F12 C11 C3 114.1(14)
F13 C11 C3 112.2(15)
F14 C11 C3 111.4(15)
F141 C11 C3 114(2)
F121 C11 C3 109(3)
F131 C11 C3 107(3)
F16 C15 F18 109.9(16)
F16 C15 F17 109.3(15)
F18 C15 F17 105.6(14)
F16 C15 C5 112.2(15)
F18 C15 C5 110.5(14)
F17 C15 C5 109.2(14)
O28 Re27 O30 112.1(5)
O28 Re27 O29 113.0(6)
O30 Re27 O29 114.0(5)
O28 Re27 C21 104.7(6)
O30 Re27 C21 104.8(6)
O29 Re27 C21 107.3(6)
C26 C21 C22 121.6(15)
C26 C21 Re27 118.6(11)
C22 C21 Re27 119.8(13)
C23 C22 C21 116.7(16)
C24 C23 C22 122.1(15)
C24 C23 C31 116.6(15)
C22 C23 C31 121.1(15)
C25 C24 C23 119.4(16)
C24 C25 C26 121.1(16)
C24 C25 C35 123.3(16)
C26 C25 C35 115.5(16)
C21 C26 C25 118.8(15)
F34 C31 F33 108.2(17)
F34 C31 F32 103.9(15)
F33 C31 F32 108.4(16)
F34 C31 C23 112.9(15)
F33 C31 C23 111.9(15)
F32 C31 C23 111.2(15)
F36 C35 F38 108.8(17)
F36 C35 F37 105.3(17)
F38 C35 F37 107.8(16)
F36 C35 C25 111.6(15)
F38 C35 C25 113.2(16)
F37 C35 C25 109.8(16)
C3 C2 H2 121.7
C1 C2 H2 121.7
C3 C4 H4 121.1
C5 C4 H4 121.1
C5 C6 H6 120.6
C1 C6 H6 120.6
C23 C22 H22 121.6
C21 C22 H22 121.6
C25 C24 H24 120.3
C23 C24 H24 120.3
C21 C26 H26 120.6
C25 C26 H26 120.6

loop_
_geom_bond_atom_site_label_1
_geom_bond_atom_site_label_2
_geom_bond_distance
Re7 O8 1.681(11)
Re7 O10 1.690(12)
Re7 O9 1.692(11)
Re7 C1 2.109(17)
F12 C11 1.24(2)
F13 C11 1.28(2)
F14 C11 1.30(2)
F16 C15 1.29(2)
F17 C15 1.358(19)
F18 C15 1.31(2)
F34 C31 1.32(2)
F32 C31 1.34(2)
F33 C31 1.32(2)
F36 C35 1.32(2)
F37 C35 1.34(2)
F38 C35 1.33(2)
O29 Re27 1.710(12)
O30 Re27 1.701(10)
O28 Re27 1.691(12)
C1 C2 1.40(2)
C1 C6 1.40(2)
C2 C3 1.39(2)
C3 C4 1.38(2)
C3 C11 1.53(2)
C4 C5 1.41(2)
C5 C6 1.35(2)
C5 C15 1.53(2)
C11 F141 1.314(18)
C11 F121 1.319(19)
C11 F131 1.327(19)
Re27 C21 2.086(17)
C21 C26 1.38(2)
C21 C22 1.41(2)
C22 C23 1.40(2)
C23 C24 1.39(2)
C23 C31 1.52(3)
C24 C25 1.36(2)
C25 C26 1.41(2)
C25 C35 1.52(3)
C2 H2 1.0000
C4 H4 1.0000
C6 H6 1.0000
C22 H22 1.0000
C24 H24 1.0000
C26 H26 1.0000

loop_
_geom_torsion_atom_site_label_1
_geom_torsion_atom_site_label_2
_geom_torsion_atom_site_label_3
_geom_torsion_atom_site_label_4
_geom_torsion
O8 Re7 C1 C2 -59.4(12)
O10 Re7 C1 C2 179.9(10)
O9 Re7 C1 C2 57.4(12)
O8 Re7 C1 C6 123.7(13)
O10 Re7 C1 C6 3.1(15)
O9 Re7 C1 C6 -119.4(13)
C6 C1 C2 C3 -2(2)
Re7 C1 C2 C3 -179.3(11)
C1 C2 C3 C4 2(2)
C1 C2 C3 C11 -179.0(13)
C2 C3 C4 C5 -2(2)
C11 C3 C4 C5 179.0(13)
C3 C4 C5 C6 3(2)
C3 C4 C5 C15 179.8(14)
C4 C5 C6 C1 -3(2)
C15 C5 C6 C1 179.6(14)
C2 C1 C6 C5 3(2)
Re7 C1 C6 C5 179.7(11)
C4 C3 C11 F12 -110(2)
C2 C3 C11 F12 71(2)
C4 C3 C11 F13 14(3)
C2 C3 C11 F13 -165(2)
C4 C3 C11 F14 132.2(18)
C2 C3 C11 F14 -47(2)
C4 C3 C11 F141 -173(3)
C2 C3 C11 F141 8(3)
C4 C3 C11 F121 65(3)
C2 C3 C11 F121 -114(3)
C4 C3 C11 F131 -52(3)
C2 C3 C11 F131 128(3)
C6 C5 C15 F16 12(2)
C4 C5 C15 F16 -165.3(14)
C6 C5 C15 F18 134.9(15)
C4 C5 C15 F18 -42.4(19)
C6 C5 C15 F17 -109.3(16)
C4 C5 C15 F17 73.4(18)
O28 Re27 C21 C26 68.0(13)
O30 Re27 C21 C26 -50.2(13)
O29 Re27 C21 C26 -171.7(11)
O28 Re27 C21 C22 -113.8(12)
O30 Re27 C21 C22 128.0(12)
O29 Re27 C21 C22 6.5(13)
C26 C21 C22 C23 -2(2)
Re27 C21 C22 C23 180.0(11)
C21 C22 C23 C24 4(2)
C21 C22 C23 C31 -180.0(14)
C22 C23 C24 C25 -3(2)
C31 C23 C24 C25 -179.1(15)
C23 C24 C25 C26 -1(2)
C23 C24 C25 C35 -177.7(16)
C22 C21 C26 C25 -2(2)
Re27 C21 C26 C25 176.7(11)
C24 C25 C26 C21 3(2)
C35 C25 C26 C21 -179.9(15)
C24 C23 C31 F34 78(2)
C22 C23 C31 F34 -98.0(19)
C24 C23 C31 F33 -44(2)
C22 C23 C31 F33 139.7(16)
C24 C23 C31 F32 -165.6(15)
C22 C23 C31 F32 18(2)
C24 C25 C35 F36 109(2)
C26 C25 C35 F36 -68(2)
C24 C25 C35 F38 -127.9(19)
C26 C25 C35 F38 55(2)
C24 C25 C35 F37 -7(3)
C26 C25 C35 F37 175.3(15)
